data_4317537
loop_
_publ_author_name
'B. Cashin'
'D. Cunningham'
'P. Daly'
'P. McArdle'
'M. Munroe'
'N. N\'i Chonchubhair'

_publ_section_title
;
 Donor Properties of the Vanadyl Ion: Reactions of Vanadyl Salicylaldimine
 \b-Ketimine and Acetylacetonato Complexes with Groups 14 and 15 Lewis
 Acids
;
_journal_name_full 'Inorganic Chemistry'
_journal_page_first 773
_journal_page_last 782
_journal_paper_doi 10.1021/ic010366s
_journal_volume 41
_journal_year 2002
_chemical_formula_sum 'C50 H49 Cl2 N5 O11 Pb V2'
_chemical_formula_weight 1275.91
_chemical_name_common PbPh2Cl2.VO(3-MeOsalen).VO(3-MeOsalen).H2O
_chemical_name_systematic
;
  {Diphenyllead 
dichloride.[N,N'-bis(3-methoxysalicylidene)ethane-1,2-diaminato]oxovan 
adium(IV)}(1/1).[N,N'-bis(3-methoxysalicylidene)ethane-1,2-diaminato]m 
onoaqua oxovanadium(IV)(1/1)
;
_space_group_IT_number 2
_symmetry_cell_setting triclinic
_symmetry_space_group_name_Hall '-P 1'
_symmetry_space_group_name_H-M 'P -1'
_atom_sites_solution_hydrogens geom
_atom_sites_solution_primary direct
_atom_sites_solution_secondary difmap
_audit_creation_method SHELXL-97
_cell_angle_alpha 71.559(11)
_cell_angle_beta 82.276(8)
_cell_angle_gamma 66.166(10)
_cell_formula_units_Z 2
_cell_length_a 12.0059(11)
_cell_length_b 12.872(2)
_cell_length_c 19.360(2)
_cell_measurement_reflns_used 25
_cell_measurement_temperature 293(2)
_cell_measurement_theta_max 18
_cell_measurement_theta_min 12
_cell_volume 2596.1(6)
_computing_cell_refinement 'XDS (Wolfgan Kabsch, University of Heidelberg, 2000)'
_computing_data_collection XDS
_computing_data_reduction 'XCAD (McArdle & Higgins, 1995)'
_computing_molecular_graphics 'ORTEX (P.McArdle, 1995)'
_computing_publication_material 'SHELXL-97/2 (Sheldrick,1997)'
_computing_structure_refinement 'SHELXL-97 (Sheldrick, 1997)'
_computing_structure_solution 'SHELXS-97 (Sheldrick, 1990)'
_diffrn_ambient_temperature 293(2)
_diffrn_measured_fraction_theta_full 0.918
_diffrn_measured_fraction_theta_max 0.918
_diffrn_measurement_device_type 'Marr Research 180mm Image Plate'
_diffrn_measurement_method 'scintillation counter'
_diffrn_radiation_monochromator graphite
_diffrn_radiation_source 'fine-focus sealed tube'
_diffrn_radiation_type MoK\a
_diffrn_radiation_wavelength 0.71069
_diffrn_reflns_av_R_equivalents 0.0195
_diffrn_reflns_av_sigmaI/netI 0.0367
_diffrn_reflns_limit_h_max 11
_diffrn_reflns_limit_h_min -11
_diffrn_reflns_limit_k_max 12
_diffrn_reflns_limit_k_min -13
_diffrn_reflns_limit_l_max 19
_diffrn_reflns_limit_l_min -19
_diffrn_reflns_number 10071
_diffrn_reflns_theta_full 21.07
_diffrn_reflns_theta_max 21.07
_diffrn_reflns_theta_min 1.85
_exptl_absorpt_coefficient_mu 3.753
_exptl_crystal_colour Brown
_exptl_crystal_density_diffrn 1.632
_exptl_crystal_density_method 'not measured'
_exptl_crystal_description Block
_exptl_crystal_F_000 1268
_exptl_crystal_size_max 0.20
_exptl_crystal_size_mid 0.20
_exptl_crystal_size_min 0.25
_refine_diff_density_max 0.526
_refine_diff_density_min -0.603
_refine_diff_density_rms 0.093
_refine_ls_extinction_method none
_refine_ls_goodness_of_fit_ref 1.108
_refine_ls_hydrogen_treatment mixed
_refine_ls_matrix_type full
_refine_ls_number_parameters 645
_refine_ls_number_reflns 5154
_refine_ls_number_restraints 0
_refine_ls_restrained_S_all 1.108
_refine_ls_R_factor_all 0.0231
_refine_ls_R_factor_gt 0.0214
_refine_ls_shift/su_max 0.002
_refine_ls_shift/su_mean 0.000
_refine_ls_structure_factor_coef Fsqd
_refine_ls_weighting_details 'calc w=1/[\s^2^(Fo^2^)+(0.0000P)^2^+2.3899P] where P=(Fo^2^+2Fc^2^)/3'
_refine_ls_weighting_scheme calc
_refine_ls_wR_factor_gt 0.0503
_refine_ls_wR_factor_ref 0.0509
_reflns_number_gt 4925
_reflns_number_total 5154
_reflns_threshold_expression >2sigma(I)
_cod_data_source_file ic010366s_9.cif
_cod_data_source_block PbPh2Cl2.VO(3-MeOsalen).VO(3-MeOsalen).H2O
_cod_depositor_comments
;
The following automatic conversions were performed:

'_symmetry_cell_setting' value 'Triclinic' changed to 'triclinic'
according to the built-in table from CIF Core dictionary named
'cif_core.dic' version 2.4.1 from 2010-06-29.

Automatic conversion script
Id: cif_fix_values 1646 2011-03-28 12:23:43Z adriana 

The following automatic conversions were performed:

data name '_atom_site_symetry_multiplicity' was replaced with
'_atom_site_symmetry_multiplicity' as specified in the replacement
file 'data/replacement-values/replacement_tags.lst'.

Automatic conversion script
Id: cif_correct_tags 9268 2022-04-12 08:56:07Z antanas 
;
_cod_original_cell_volume 2596.2(5)
_cod_database_code 4317537

loop_
_symmetry_equiv_pos_as_xyz
'x, y, z'
'-x, -y, -z'

loop_
_atom_site_label
_atom_site_type_symbol
_atom_site_fract_x
_atom_site_fract_y
_atom_site_fract_z
_atom_site_U_iso_or_equiv
_atom_site_adp_type
_atom_site_occupancy
_atom_site_symmetry_multiplicity
_atom_site_calc_flag
_atom_site_refinement_flags
_atom_site_disorder_assembly
_atom_site_disorder_group
Pb1 Pb 0.753651(14) 0.629263(13) 0.687208(8) 0.02944(8) Uani 1 1 d . . .
V1 V 0.88741(6) 0.89778(6) 0.56452(4) 0.02658(18) Uani 1 1 d . . .
V2 V 0.91266(6) 0.59377(6) 0.87141(3) 0.02864(18) Uani 1 1 d . . .
Cl1 Cl 0.66467(11) 0.69010(11) 0.55957(6) 0.0494(3) Uani 1 1 d . . .
Cl2 Cl 0.65686(11) 0.47819(10) 0.75146(7) 0.0513(3) Uani 1 1 d . . .
O4 O 1.2635(3) 0.7445(3) 0.64428(17) 0.0515(9) Uani 1 1 d . . .
N1 N 0.7310(3) 1.0141(3) 0.50796(19) 0.0385(9) Uani 1 1 d . . .
O8 O 0.6875(3) 0.4960(3) 1.06390(18) 0.0604(10) Uani 1 1 d . . .
O9 O 1.1281(3) 0.2088(3) 0.95534(18) 0.0542(9) Uani 1 1 d . . .
O3 O 0.8642(4) 1.1021(3) 0.71669(18) 0.0677(11) Uani 1 1 d . . .
N2 N 0.9271(3) 0.8709(3) 0.46388(18) 0.0350(9) Uani 1 1 d . . .
N4 N 1.0393(4) 0.6415(3) 0.80187(18) 0.0378(9) Uani 1 1 d . . .
N3 N 0.8254(4) 0.7740(3) 0.84748(19) 0.0434(10) Uani 1 1 d . . .
N5 N 0.1814(10) 0.8416(8) -0.0672(6) 0.179(4) Uani 1 1 d . . .
O2 O 1.0591(2) 0.8494(2) 0.57352(14) 0.0335(7) Uani 1 1 d . . .
O7 O 1.0341(2) 0.4353(2) 0.90609(14) 0.0316(7) Uani 1 1 d . . .
O10 O 0.8420(3) 0.5786(3) 0.81239(15) 0.0396(7) Uani 1 1 d . . .
O1 O 0.8622(2) 1.0113(2) 0.61441(14) 0.0341(7) Uani 1 1 d . . .
O5 O 0.8504(2) 0.7913(2) 0.61653(15) 0.0357(7) Uani 1 1 d . . .
O11 O 1.0207(3) 0.6324(2) 0.94503(14) 0.0375(7) Uani 1 1 d . . .
O6 O 0.8122(2) 0.5780(2) 0.95814(14) 0.0334(7) Uani 1 1 d . . .
C1 C 0.7589(5) 1.0968(4) 0.6256(2) 0.0421(13) Uani 1 1 d . . .
C2 C 0.7561(6) 1.1474(4) 0.6805(3) 0.0558(15) Uani 1 1 d . . .
C3 C 0.6500(7) 1.2381(5) 0.6952(3) 0.077(2) Uani 1 1 d . . .
H3 H 0.6479 1.2693 0.7328 0.101 Uiso 1 1 calc R . .
C4 C 0.5492(7) 1.2796(5) 0.6524(4) 0.087(2) Uani 1 1 d . . .
H4 H 0.4789 1.3398 0.6618 0.113 Uiso 1 1 calc R . .
C5 C 0.5484(5) 1.2367(5) 0.5978(3) 0.0706(18) Uani 1 1 d . . .
H5 H 0.4791 1.2679 0.5695 0.092 Uiso 1 1 calc R . .
C6 C 0.6535(4) 1.1439(4) 0.5836(3) 0.0453(13) Uani 1 1 d . . .
C7 C 0.6490(4) 1.1038(4) 0.5245(3) 0.0457(13) Uani 1 1 d . . .
H7 H 0.5805 1.1463 0.4951 0.059 Uiso 1 1 calc R . .
C8 C 0.7152(5) 0.9823(5) 0.4443(3) 0.0548(14) Uani 1 1 d . . .
H8A H 0.6551 1.0494 0.4116 0.071 Uiso 1 1 calc R . .
H8B H 0.6881 0.9169 0.4596 0.071 Uiso 1 1 calc R . .
C9 C 0.8353(4) 0.9477(4) 0.4075(2) 0.0501(13) Uani 1 1 d . . .
H9A H 0.8364 0.9056 0.3736 0.065 Uiso 1 1 calc R . .
H9B H 0.8519 1.0176 0.3806 0.065 Uiso 1 1 calc R . .
C10 C 1.0253(5) 0.7920(4) 0.4483(2) 0.0411(12) Uani 1 1 d . . .
H10 H 1.0292 0.7777 0.4037 0.053 Uiso 1 1 calc R . .
C11 C 1.1298(4) 0.7241(4) 0.4947(2) 0.0360(11) Uani 1 1 d . . .
C12 C 1.2249(5) 0.6276(4) 0.4763(3) 0.0527(14) Uani 1 1 d . . .
H12 H 1.2162 0.6038 0.4373 0.068 Uiso 1 1 calc R . .
C13 C 1.3292(5) 0.5696(5) 0.5159(4) 0.0646(17) Uani 1 1 d . . .
H13 H 1.3907 0.5048 0.5045 0.084 Uiso 1 1 calc R . .
C14 C 1.3451(4) 0.6055(5) 0.5726(3) 0.0574(15) Uani 1 1 d . . .
H14 H 1.4174 0.5653 0.5986 0.075 Uiso 1 1 calc R . .
C15 C 1.2549(4) 0.7000(4) 0.5909(3) 0.0394(12) Uani 1 1 d . . .
C16 C 1.1433(4) 0.7592(4) 0.5532(2) 0.0321(11) Uani 1 1 d . . .
C17 C 0.8677(8) 1.1379(7) 0.7787(4) 0.116(3) Uani 1 1 d . . .
H17A H 0.8460 1.2221 0.7645 0.162 Uiso 1 1 calc R . .
H17B H 0.9484 1.0982 0.7985 0.162 Uiso 1 1 calc R . .
H17C H 0.8112 1.1174 0.8149 0.162 Uiso 1 1 calc R . .
C18 C 1.3780(4) 0.6968(5) 0.6789(3) 0.0747(19) Uani 1 1 d . . .
H18A H 1.3975 0.6146 0.7049 0.105 Uiso 1 1 calc R . .
H18B H 1.3740 0.7395 0.7124 0.105 Uiso 1 1 calc R . .
H18C H 1.4398 0.7041 0.6429 0.105 Uiso 1 1 calc R . .
C19 C 0.7109(4) 0.6578(4) 0.9753(2) 0.0384(12) Uani 1 1 d . . .
C20 C 0.6398(4) 0.6156(5) 1.0336(3) 0.0483(13) Uani 1 1 d . . .
C21 C 0.5337(5) 0.6921(6) 1.0554(3) 0.0725(17) Uani 1 1 d . . .
H21 H 0.4874 0.6630 1.0930 0.094 Uiso 1 1 calc R . .
C22 C 0.4961(5) 0.8113(7) 1.0217(4) 0.083(2) Uani 1 1 d . . .
H22 H 0.4249 0.8626 1.0378 0.108 Uiso 1 1 calc R . .
C23 C 0.5596(5) 0.8572(5) 0.9656(3) 0.0673(17) Uani 1 1 d . . .
H23 H 0.5316 0.9386 0.9433 0.088 Uiso 1 1 calc R . .
C24 C 0.6692(4) 0.7795(4) 0.9412(3) 0.0441(12) Uani 1 1 d . . .
C25 C 0.7310(5) 0.8302(4) 0.8801(3) 0.0513(14) Uani 1 1 d . . .
H25 H 0.6993 0.9125 0.8622 0.067 Uiso 1 1 calc R . .
C26 C 0.8730(6) 0.8353(5) 0.7802(3) 0.0694(17) Uani 1 1 d . . .
H26A H 0.8542 0.9162 0.7797 0.090 Uiso 1 1 calc R . .
H26B H 0.8349 0.8376 0.7384 0.090 Uiso 1 1 calc R . .
C27 C 1.0066(5) 0.7718(4) 0.7762(3) 0.0587(15) Uani 1 1 d . . .
H27A H 1.0466 0.7941 0.8061 0.076 Uiso 1 1 calc R . .
H27B H 1.0343 0.7942 0.7263 0.076 Uiso 1 1 calc R . .
C28 C 1.1366(5) 0.5697(5) 0.7819(2) 0.0505(14) Uani 1 1 d . . .
H28 H 1.1818 0.6021 0.7452 0.066 Uiso 1 1 calc R . .
C29 C 1.1838(4) 0.4428(5) 0.8104(3) 0.0455(13) Uani 1 1 d . . .
C30 C 1.2900(5) 0.3760(6) 0.7789(3) 0.0713(17) Uani 1 1 d . . .
H30 H 1.3261 0.4149 0.7395 0.093 Uiso 1 1 calc R . .
C31 C 1.3410(5) 0.2557(6) 0.8048(4) 0.0767(18) Uani 1 1 d . . .
H31 H 1.4108 0.2134 0.7827 0.100 Uiso 1 1 calc R . .
C32 C 1.2902(5) 0.1960(5) 0.8636(3) 0.0621(15) Uani 1 1 d . . .
H32 H 1.3257 0.1137 0.8810 0.081 Uiso 1 1 calc R . .
C33 C 1.1865(4) 0.2583(4) 0.8967(3) 0.0453(13) Uani 1 1 d . . .
C34 C 1.1310(4) 0.3827(4) 0.8709(2) 0.0336(11) Uani 1 1 d . . .
C35 C 0.6155(6) 0.4447(6) 1.1164(4) 0.098(2) Uani 1 1 d . . .
H35A H 0.5908 0.4836 1.1540 0.138 Uiso 1 1 calc R . .
H35B H 0.6624 0.3618 1.1373 0.138 Uiso 1 1 calc R . .
H35C H 0.5447 0.4540 1.0934 0.138 Uiso 1 1 calc R . .
C36 C 1.1682(6) 0.0838(5) 0.9810(4) 0.095(2) Uani 1 1 d . . .
H36A H 1.1677 0.0534 0.9418 0.132 Uiso 1 1 calc R . .
H36B H 1.1146 0.0623 1.0192 0.132 Uiso 1 1 calc R . .
H36C H 1.2493 0.0508 0.9996 0.132 Uiso 1 1 calc R . .
C37 C 0.9283(4) 0.4995(4) 0.6672(2) 0.0336(11) Uani 1 1 d . . .
C38 C 0.9857(4) 0.5205(4) 0.6011(3) 0.0524(14) Uani 1 1 d . . .
H38 H 0.9518 0.5920 0.5651 0.068 Uiso 1 1 calc R . .
C39 C 1.0943(5) 0.4344(5) 0.5886(3) 0.0642(16) Uani 1 1 d . . .
H39 H 1.1344 0.4480 0.5441 0.083 Uiso 1 1 calc R . .
C40 C 1.1431(5) 0.3293(5) 0.6414(4) 0.0637(16) Uani 1 1 d . . .
H40 H 1.2164 0.2715 0.6329 0.083 Uiso 1 1 calc R . .
C41 C 1.0840(5) 0.3088(5) 0.7073(3) 0.0622(15) Uani 1 1 d . . .
H41 H 1.1175 0.2371 0.7431 0.081 Uiso 1 1 calc R . .
C42 C 0.9762(4) 0.3936(4) 0.7204(3) 0.0464(13) Uani 1 1 d . . .
H42 H 0.9359 0.3796 0.7648 0.060 Uiso 1 1 calc R . .
C43 C 0.6126(4) 0.7726(4) 0.7231(2) 0.0311(11) Uani 1 1 d . . .
C44 C 0.5592(4) 0.7458(4) 0.7898(2) 0.0418(12) Uani 1 1 d . . .
H44 H 0.5874 0.6685 0.8205 0.054 Uiso 1 1 calc R . .
C45 C 0.4640(5) 0.8337(5) 0.8109(3) 0.0566(14) Uani 1 1 d . . .
H45 H 0.4268 0.8158 0.8560 0.074 Uiso 1 1 calc R . .
C46 C 0.4232(5) 0.9476(6) 0.7660(4) 0.0647(16) Uani 1 1 d . . .
H46 H 0.3581 1.0068 0.7805 0.084 Uiso 1 1 calc R . .
C47 C 0.4785(5) 0.9744(5) 0.6999(3) 0.0622(15) Uani 1 1 d . . .
H47 H 0.4517 1.0522 0.6701 0.081 Uiso 1 1 calc R . .
C48 C 0.5731(4) 0.8874(4) 0.6771(3) 0.0459(13) Uani 1 1 d . . .
H48 H 0.6096 0.9052 0.6318 0.060 Uiso 1 1 calc R . .
C49 C 0.1957(7) 0.6823(8) 0.0549(5) 0.116(3) Uani 1 1 d . . .
H49A H 0.1167 0.6802 0.0693 0.162 Uiso 1 1 calc R . .
H49B H 0.2264 0.6988 0.0918 0.162 Uiso 1 1 calc R . .
H49C H 0.2502 0.6068 0.0489 0.162 Uiso 1 1 calc R . .
C50 C 0.1865(9) 0.7724(10) -0.0120(7) 0.124(3) Uani 1 1 d . . .

loop_
_atom_site_aniso_label
_atom_site_aniso_U_11
_atom_site_aniso_U_22
_atom_site_aniso_U_33
_atom_site_aniso_U_23
_atom_site_aniso_U_13
_atom_site_aniso_U_12
Pb1 0.02594(11) 0.02942(12) 0.03211(11) -0.01077(8) -0.00093(7) -0.00816(8)
V1 0.0225(4) 0.0254(4) 0.0278(4) -0.0070(3) -0.0003(3) -0.0057(3)
V2 0.0342(4) 0.0257(4) 0.0220(4) -0.0043(3) -0.0007(3) -0.0093(3)
Cl1 0.0428(7) 0.0659(9) 0.0397(7) -0.0202(6) -0.0084(6) -0.0148(6)
Cl2 0.0435(7) 0.0368(7) 0.0752(9) -0.0137(6) 0.0040(6) -0.0203(6)
O4 0.0276(19) 0.068(2) 0.043(2) -0.0002(18) -0.0090(15) -0.0127(16)
N1 0.028(2) 0.031(2) 0.041(2) -0.0006(19) -0.0040(18) -0.0039(19)
O8 0.055(2) 0.064(3) 0.061(2) -0.019(2) 0.0280(19) -0.029(2)
O9 0.060(2) 0.031(2) 0.056(2) -0.0086(17) 0.0025(18) -0.0059(17)
O3 0.128(4) 0.053(2) 0.042(2) -0.0284(19) 0.019(2) -0.050(3)
N2 0.039(2) 0.038(2) 0.028(2) -0.0072(18) -0.0024(18) -0.016(2)
N4 0.049(3) 0.041(3) 0.024(2) -0.0025(18) -0.0002(18) -0.023(2)
N3 0.064(3) 0.030(2) 0.028(2) -0.0009(19) -0.007(2) -0.013(2)
N5 0.241(11) 0.123(7) 0.199(10) -0.063(7) 0.068(8) -0.105(8)
O2 0.0227(17) 0.0404(19) 0.0364(17) -0.0170(15) 0.0013(13) -0.0073(15)
O7 0.0299(17) 0.0278(17) 0.0264(16) -0.0057(13) 0.0041(13) -0.0034(14)
O10 0.0425(19) 0.0420(19) 0.0326(17) -0.0120(14) -0.0063(14) -0.0118(15)
O1 0.0356(19) 0.0246(17) 0.0380(17) -0.0155(14) 0.0047(14) -0.0042(15)
O5 0.0369(18) 0.0294(17) 0.0373(17) -0.0052(14) 0.0008(14) -0.0129(14)
O11 0.0511(19) 0.0378(18) 0.0248(16) -0.0056(14) -0.0036(14) -0.0198(15)
O6 0.0301(18) 0.0285(17) 0.0316(17) -0.0090(14) 0.0042(13) -0.0025(14)
C1 0.062(4) 0.027(3) 0.038(3) -0.010(2) 0.021(3) -0.024(3)
C2 0.087(5) 0.035(3) 0.040(3) 0.000(3) 0.010(3) -0.030(3)
C3 0.129(6) 0.037(4) 0.055(4) -0.025(3) 0.051(4) -0.027(4)
C4 0.088(6) 0.041(4) 0.082(5) -0.003(4) 0.042(4) 0.000(4)
C5 0.065(4) 0.040(4) 0.072(4) -0.002(3) 0.033(3) -0.006(3)
C6 0.033(3) 0.024(3) 0.054(3) 0.004(3) 0.015(3) -0.003(2)
C7 0.030(3) 0.040(3) 0.050(3) 0.006(3) -0.003(2) -0.010(3)
C8 0.057(4) 0.053(3) 0.050(3) 0.000(3) -0.025(3) -0.020(3)
C9 0.060(4) 0.056(3) 0.035(3) -0.008(3) -0.009(3) -0.024(3)
C10 0.058(4) 0.045(3) 0.033(3) -0.020(2) 0.016(3) -0.031(3)
C11 0.036(3) 0.034(3) 0.038(3) -0.013(2) 0.012(2) -0.014(2)
C12 0.060(4) 0.043(3) 0.063(4) -0.028(3) 0.033(3) -0.028(3)
C13 0.035(4) 0.034(3) 0.098(5) -0.014(3) 0.031(3) -0.001(3)
C14 0.033(3) 0.044(4) 0.069(4) 0.003(3) 0.008(3) -0.007(3)
C15 0.023(3) 0.034(3) 0.045(3) 0.003(2) 0.008(2) -0.007(2)
C16 0.026(3) 0.027(3) 0.036(3) -0.004(2) 0.010(2) -0.009(2)
C17 0.211(9) 0.103(6) 0.079(5) -0.052(4) 0.016(5) -0.091(6)
C18 0.033(3) 0.104(5) 0.062(4) 0.015(3) -0.013(3) -0.027(3)
C19 0.037(3) 0.044(3) 0.036(3) -0.018(3) -0.005(2) -0.011(3)
C20 0.031(3) 0.063(4) 0.053(3) -0.030(3) 0.008(3) -0.012(3)
C21 0.048(4) 0.085(5) 0.087(5) -0.048(4) 0.023(3) -0.018(4)
C22 0.046(4) 0.093(6) 0.099(5) -0.056(5) 0.012(4) 0.002(4)
C23 0.061(4) 0.049(4) 0.078(4) -0.034(3) -0.016(3) 0.009(3)
C24 0.044(3) 0.037(3) 0.044(3) -0.018(3) -0.009(3) -0.001(3)
C25 0.073(4) 0.023(3) 0.048(3) -0.012(3) -0.022(3) -0.001(3)
C26 0.106(5) 0.042(3) 0.047(3) 0.003(3) -0.004(3) -0.027(3)
C27 0.075(4) 0.052(3) 0.049(3) 0.013(3) -0.010(3) -0.041(3)
C28 0.066(4) 0.067(4) 0.034(3) -0.017(3) 0.018(3) -0.044(3)
C29 0.043(3) 0.057(4) 0.044(3) -0.026(3) 0.019(2) -0.025(3)
C30 0.064(4) 0.088(5) 0.071(4) -0.041(4) 0.040(3) -0.037(4)
C31 0.049(4) 0.084(5) 0.098(5) -0.058(4) 0.029(4) -0.012(4)
C32 0.051(4) 0.053(4) 0.074(4) -0.032(3) 0.003(3) -0.003(3)
C33 0.041(3) 0.050(4) 0.044(3) -0.024(3) 0.002(3) -0.009(3)
C34 0.030(3) 0.035(3) 0.035(3) -0.018(2) -0.001(2) -0.006(2)
C35 0.098(5) 0.104(5) 0.098(5) -0.026(4) 0.055(4) -0.064(4)
C36 0.117(6) 0.035(4) 0.108(5) -0.014(4) 0.004(4) -0.012(3)
C37 0.028(3) 0.032(3) 0.043(3) -0.014(2) 0.000(2) -0.012(2)
C38 0.051(3) 0.044(3) 0.055(3) -0.010(3) 0.013(3) -0.018(3)
C39 0.048(4) 0.055(4) 0.090(4) -0.036(4) 0.032(3) -0.019(3)
C40 0.035(3) 0.053(4) 0.105(5) -0.042(4) 0.006(3) -0.006(3)
C41 0.046(4) 0.047(4) 0.073(4) -0.015(3) -0.010(3) 0.003(3)
C42 0.045(3) 0.042(3) 0.044(3) -0.014(3) -0.003(2) -0.007(3)
C43 0.025(2) 0.037(3) 0.038(3) -0.016(2) 0.001(2) -0.015(2)
C44 0.046(3) 0.043(3) 0.038(3) -0.015(2) 0.005(2) -0.018(3)
C45 0.056(4) 0.079(5) 0.051(3) -0.036(3) 0.021(3) -0.035(3)
C46 0.046(3) 0.067(4) 0.093(5) -0.055(4) 0.021(3) -0.016(3)
C47 0.054(4) 0.034(3) 0.088(4) -0.018(3) 0.003(3) -0.007(3)
C48 0.038(3) 0.040(3) 0.052(3) -0.012(3) 0.012(2) -0.013(3)
C49 0.120(7) 0.132(7) 0.129(7) -0.042(6) -0.001(5) -0.080(6)
C50 0.118(7) 0.112(8) 0.183(11) -0.072(8) 0.042(8) -0.077(7)

loop_
_atom_type_symbol
_atom_type_description
_atom_type_scat_dispersion_real
_atom_type_scat_dispersion_imag
_atom_type_scat_source
C C 0.0033 0.0016 'International Tables Vol C Tables 4.2.6.8 and 6.1.1.4'
H H 0.0000 0.0000 'International Tables Vol C Tables 4.2.6.8 and 6.1.1.4'
Cl Cl 0.1484 0.1585 'International Tables Vol C Tables 4.2.6.8 and 6.1.1.4'
N N 0.0061 0.0033 'International Tables Vol C Tables 4.2.6.8 and 6.1.1.4'
O O 0.0106 0.0060 'International Tables Vol C Tables 4.2.6.8 and 6.1.1.4'
Pb Pb -3.3944 10.1111 'International Tables Vol C Tables 4.2.6.8 and 6.1.1.4'
V V 0.3005 0.5294 'International Tables Vol C Tables 4.2.6.8 and 6.1.1.4'

loop_
_geom_angle_atom_site_label_1
_geom_angle_atom_site_label_2
_geom_angle_atom_site_label_3
_geom_angle
_geom_angle_site_symmetry_1
_geom_angle_site_symmetry_3
_geom_angle_publ_flag
C37 Pb1 C43 163.01(15) . . ?
C37 Pb1 O10 84.50(13) . . ?
C43 Pb1 O10 82.35(12) . . ?
C37 Pb1 Cl2 95.58(12) . . ?
C43 Pb1 Cl2 93.95(11) . . ?
O10 Pb1 Cl2 85.00(7) . . ?
C37 Pb1 Cl1 96.53(12) . . ?
C43 Pb1 Cl1 96.17(11) . . ?
O10 Pb1 Cl1 177.32(7) . . ?
Cl2 Pb1 Cl1 97.35(4) . . ?
C37 Pb1 O5 85.26(13) . . ?
C43 Pb1 O5 85.60(12) . . ?
O10 Pb1 O5 96.56(9) . . ?
Cl2 Pb1 O5 178.30(6) . . ?
Cl1 Pb1 O5 81.08(7) . . ?
O5 V1 O1 109.91(13) . . ?
O5 V1 O2 107.45(13) . . ?
O1 V1 O2 88.76(12) . . ?
O5 V1 N2 107.44(14) . . ?
O1 V1 N2 142.16(13) . . ?
O2 V1 N2 85.80(13) . . ?
O5 V1 N1 103.76(14) . . ?
O1 V1 N1 87.67(14) . . ?
O2 V1 N1 147.88(13) . . ?
N2 V1 N1 77.77(15) . . ?
O10 V2 O7 101.59(14) . . ?
O10 V2 O6 103.47(14) . . ?
O7 V2 O6 93.81(11) . . ?
O10 V2 N3 95.98(15) . . ?
O7 V2 N3 161.02(14) . . ?
O6 V2 N3 88.99(14) . . ?
O10 V2 N4 97.33(14) . . ?
O7 V2 N4 89.42(14) . . ?
O6 V2 N4 157.83(14) . . ?
N3 V2 N4 81.21(16) . . ?
O10 V2 O11 173.02(13) . . ?
O7 V2 O11 81.86(11) . . ?
O6 V2 O11 82.22(11) . . ?
N3 V2 O11 79.93(13) . . ?
N4 V2 O11 76.53(12) . . ?
C15 O4 C18 117.6(4) . . ?
C7 N1 C8 120.1(4) . . ?
C7 N1 V1 126.7(3) . . ?
C8 N1 V1 113.1(3) . . ?
C20 O8 C35 117.6(4) . . ?
C33 O9 C36 118.8(4) . . ?
C2 O3 C17 119.1(5) . . ?
C10 N2 C9 119.4(4) . . ?
C10 N2 V1 124.1(3) . . ?
C9 N2 V1 116.4(3) . . ?
C28 N4 C27 122.0(4) . . ?
C28 N4 V2 124.8(3) . . ?
C27 N4 V2 113.1(3) . . ?
C25 N3 C26 121.7(4) . . ?
C25 N3 V2 126.1(3) . . ?
C26 N3 V2 111.7(3) . . ?
C16 O2 V1 124.7(3) . . ?
C34 O7 V2 127.1(3) . . ?
V2 O10 Pb1 155.49(16) . . ?
C1 O1 V1 129.0(3) . . ?
V1 O5 Pb1 169.55(16) . . ?
C19 O6 V2 129.0(3) . . ?
O1 C1 C2 118.3(5) . . ?
O1 C1 C6 124.1(4) . . ?
C2 C1 C6 117.5(5) . . ?
O3 C2 C1 114.6(5) . . ?
O3 C2 C3 124.2(6) . . ?
C1 C2 C3 121.3(6) . . ?
C4 C3 C2 118.4(6) . . ?
C5 C4 C3 122.7(6) . . ?
C4 C5 C6 119.4(6) . . ?
C1 C6 C7 122.0(4) . . ?
C1 C6 C5 120.8(5) . . ?
C7 C6 C5 117.2(5) . . ?
N1 C7 C6 125.6(4) . . ?
N1 C8 C9 106.8(4) . . ?
N2 C9 C8 107.5(4) . . ?
N2 C10 C11 124.8(4) . . ?
C16 C11 C12 119.9(4) . . ?
C16 C11 C10 120.7(4) . . ?
C12 C11 C10 119.1(4) . . ?
C13 C12 C11 119.6(5) . . ?
C12 C13 C14 121.1(5) . . ?
C15 C14 C13 120.5(5) . . ?
O4 C15 C14 124.9(5) . . ?
O4 C15 C16 115.0(4) . . ?
C14 C15 C16 120.1(5) . . ?
O2 C16 C11 123.6(4) . . ?
O2 C16 C15 117.6(4) . . ?
C11 C16 C15 118.7(4) . . ?
O6 C19 C24 125.1(4) . . ?
O6 C19 C20 117.0(4) . . ?
C24 C19 C20 117.9(4) . . ?
O8 C20 C21 125.0(5) . . ?
O8 C20 C19 113.9(4) . . ?
C21 C20 C19 121.1(5) . . ?
C22 C21 C20 119.7(6) . . ?
C23 C22 C21 122.1(5) . . ?
C22 C23 C24 119.3(5) . . ?
C19 C24 C23 119.9(5) . . ?
C19 C24 C25 122.2(4) . . ?
C23 C24 C25 117.9(5) . . ?
N3 C25 C24 126.8(4) . . ?
N3 C26 C27 109.5(4) . . ?
C26 C27 N4 110.3(4) . . ?
N4 C28 C29 126.1(4) . . ?
C30 C29 C34 118.7(5) . . ?
C30 C29 C28 118.5(5) . . ?
C34 C29 C28 122.7(4) . . ?
C31 C30 C29 121.3(5) . . ?
C30 C31 C32 120.6(5) . . ?
C31 C32 C33 120.0(5) . . ?
O9 C33 C32 125.2(5) . . ?
O9 C33 C34 113.9(4) . . ?
C32 C33 C34 120.9(5) . . ?
O7 C34 C33 117.0(4) . . ?
O7 C34 C29 124.4(4) . . ?
C33 C34 C29 118.6(4) . . ?
C38 C37 C42 121.1(4) . . ?
C38 C37 Pb1 120.3(3) . . ?
C42 C37 Pb1 118.5(3) . . ?
C37 C38 C39 119.2(5) . . ?
C40 C39 C38 120.1(5) . . ?
C39 C40 C41 120.1(5) . . ?
C42 C41 C40 120.4(5) . . ?
C41 C42 C37 119.1(5) . . ?
C44 C43 C48 121.1(4) . . ?
C44 C43 Pb1 118.7(3) . . ?
C48 C43 Pb1 120.1(3) . . ?
C43 C44 C45 119.4(5) . . ?
C46 C45 C44 120.4(5) . . ?
C47 C46 C45 120.0(5) . . ?
C46 C47 C48 120.7(5) . . ?
C47 C48 C43 118.4(4) . . ?
N5 C50 C49 177.4(11) . . ?

loop_
_geom_bond_atom_site_label_1
_geom_bond_atom_site_label_2
_geom_bond_distance
_geom_bond_site_symmetry_2
_geom_bond_publ_flag
Pb1 C37 2.168(4) . ?
Pb1 C43 2.173(4) . ?
Pb1 O10 2.561(3) . ?
Pb1 Cl2 2.5665(12) . ?
Pb1 Cl1 2.5825(11) . ?
Pb1 O5 2.701(3) . ?
V1 O5 1.609(3) . ?
V1 O1 1.902(3) . ?
V1 O2 1.913(3) . ?
V1 N2 2.046(3) . ?
V1 N1 2.052(3) . ?
V2 O10 1.612(3) . ?
V2 O7 1.932(3) . ?
V2 O6 1.938(3) . ?
V2 N3 2.045(4) . ?
V2 N4 2.046(4) . ?
V2 O11 2.330(3) . ?
O4 C15 1.363(6) . ?
O4 C18 1.422(5) . ?
N1 C7 1.279(6) . ?
N1 C8 1.472(6) . ?
O8 C20 1.360(6) . ?
O8 C35 1.420(6) . ?
O9 C33 1.370(6) . ?
O9 C36 1.415(6) . ?
O3 C2 1.375(6) . ?
O3 C17 1.427(6) . ?
N2 C10 1.282(5) . ?
N2 C9 1.464(5) . ?
N4 C28 1.266(6) . ?
N4 C27 1.486(6) . ?
N3 C25 1.282(6) . ?
N3 C26 1.469(6) . ?
N5 C50 1.145(12) . ?
O2 C16 1.326(5) . ?
O7 C34 1.311(5) . ?
O1 C1 1.331(5) . ?
O6 C19 1.320(5) . ?
C1 C2 1.401(7) . ?
C1 C6 1.406(7) . ?
C2 C3 1.406(8) . ?
C3 C4 1.379(9) . ?
C4 C5 1.342(9) . ?
C5 C6 1.412(7) . ?
C6 C7 1.410(7) . ?
C8 C9 1.480(7) . ?
C10 C11 1.437(6) . ?
C11 C16 1.396(6) . ?
C11 C12 1.413(6) . ?
C12 C13 1.362(7) . ?
C13 C14 1.379(8) . ?
C14 C15 1.373(7) . ?
C15 C16 1.412(6) . ?
C19 C24 1.393(6) . ?
C19 C20 1.423(6) . ?
C20 C21 1.369(7) . ?
C21 C22 1.368(8) . ?
C22 C23 1.359(8) . ?
C23 C24 1.423(7) . ?
C24 C25 1.428(7) . ?
C26 C27 1.480(7) . ?
C28 C29 1.435(7) . ?
C29 C30 1.405(7) . ?
C29 C34 1.412(6) . ?
C30 C31 1.360(8) . ?
C31 C32 1.378(8) . ?
C32 C33 1.381(7) . ?
C33 C34 1.406(6) . ?
C37 C38 1.371(6) . ?
C37 C42 1.374(6) . ?
C38 C39 1.380(7) . ?
C39 C40 1.366(8) . ?
C40 C41 1.377(7) . ?
C41 C42 1.370(7) . ?
C43 C44 1.368(6) . ?
C43 C48 1.384(6) . ?
C44 C45 1.370(7) . ?
C45 C46 1.369(7) . ?
C46 C47 1.369(7) . ?
C47 C48 1.374(6) . ?
C49 C50 1.421(12) . ?
